data_4104766
loop_
_publ_author_name
'Lele Duan'
'Andreas Fischer'
'Yunhua Xu'
'Licheng Sun'

_publ_contact_author_address
;
Organic chemistry
School of chemical science and engineering
Royal Institute of Technology (KTH)
100 44 Stockholm
Sweden
;
_publ_contact_author_email lichengs@kth.se
_publ_contact_author_fax '+46(0)8 790 2333'
_publ_contact_author_name 'Licheng Sun'
_publ_contact_author_phone '+46(0)8 790 8127'
_publ_section_title
;
 Isolated Seven-Coordinate Ru(IV) Dimer Complex with [HOHOH]-Bridging
 Ligand as an Intermediate for Catalytic Water Oxidation
;
_journal_name_full 'Journal of the American Chemical Society'
_journal_page_first 10397
_journal_page_last 10399
_journal_paper_doi 10.1021/ja9034686
_journal_volume 131
_journal_year 2009
_chemical_compound_source 'Local laboratory'
_chemical_formula_moiety 'C52 H53 F18 N10 O12 P3 Ru2'
_chemical_formula_sum 'C52 H53 F18 N10 O12 P3 Ru2'
_chemical_formula_weight 1647.080
_chemical_name_systematic
;
 ?
;
_space_group_IT_number 2
_symmetry_cell_setting triclinic
_symmetry_space_group_name_Hall '-P 1'
_symmetry_space_group_name_H-M 'P -1'
_atom_sites_solution_primary direct
_atom_sites_solution_secondary difmap
_audit_update_record
;
2009-02-23 # Formatted by publCIF
;
_cell_angle_alpha 79.70(2)
_cell_angle_beta 87.324(13)
_cell_angle_gamma 83.863(15)
_cell_formula_units_Z 1
_cell_length_a 8.2140(6)
_cell_length_b 13.284(4)
_cell_length_c 14.513(4)
_cell_measurement_reflns_used 58
_cell_measurement_temperature 173
_cell_measurement_theta_max 20.5
_cell_measurement_theta_min 6.2
_cell_volume 1548.5(7)
_computing_cell_refinement 'Dirax/lsq (Duisenberg & Schreurs, 1989-2000)'
_computing_data_collection Collect
_computing_data_reduction EvalCCD
_computing_structure_refinement 'SHELXL-97 (Sheldrick, 1997)'
_computing_structure_solution 'SIR97(Cascarano al.,Acta Cryst.,1996,A52,C-79)'
_diffrn_measured_fraction_theta_full 0.993
_diffrn_measured_fraction_theta_max 0.993
_diffrn_measurement_device 'Bruker-Nonius KappaCCD'
_diffrn_measurement_method '\f & \w'
_diffrn_radiation_source 'fine-focus sealed tube'
_diffrn_radiation_type ' MoK\a'
_diffrn_radiation_wavelength_id all
_diffrn_reflns_av_R_equivalents 0.057
_diffrn_reflns_av_sigmaI/netI 0.055
_diffrn_reflns_limit_h_max 10
_diffrn_reflns_limit_h_min -10
_diffrn_reflns_limit_k_max 17
_diffrn_reflns_limit_k_min -17
_diffrn_reflns_limit_l_max 18
_diffrn_reflns_limit_l_min -18
_diffrn_reflns_number 31160
_diffrn_reflns_theta_full 27.50
_diffrn_reflns_theta_max 27.50
_diffrn_reflns_theta_min 4.59
_exptl_absorpt_coefficient_mu 0.688
_exptl_absorpt_correction_T_max 0.896
_exptl_absorpt_correction_T_min 0.619
_exptl_absorpt_correction_type multi-scan
_exptl_crystal_colour brown
_exptl_crystal_density_diffrn 1.766
_exptl_crystal_description block
_exptl_crystal_F_000 826
_exptl_crystal_size_max 0.42
_exptl_crystal_size_mid 0.26
_exptl_crystal_size_min 0.16
_refine_diff_density_max 0.857
_refine_diff_density_min -0.499
_refine_diff_density_rms 0.096
_refine_ls_extinction_method none
_refine_ls_goodness_of_fit_ref 1.053
_refine_ls_hydrogen_treatment mixed
_refine_ls_matrix_type full
_refine_ls_number_parameters 448
_refine_ls_number_reflns 7067
_refine_ls_number_restraints 3
_refine_ls_restrained_S_all 1.053
_refine_ls_R_factor_all 0.0630
_refine_ls_R_factor_gt 0.0420
_refine_ls_shift/su_max 0.001
_refine_ls_shift/su_mean <0.001
_refine_ls_structure_factor_coef Fsqd
_refine_ls_weighting_details 'calc w=1/[\s^2^(Fo^2^)+(0.0434P)^2^+1.8986P] where P=(Fo^2^+2Fc^2^)/3'
_refine_ls_weighting_scheme calc
_refine_ls_wR_factor_gt 0.0954
_refine_ls_wR_factor_ref 0.1037
_reflns_number_gt 5578
_reflns_number_total 7067
_reflns_threshold_expression I>2\s(I)
_cod_data_source_file ja9034686_si_003.cif
_cod_data_source_block I
_cod_original_cell_volume 1548.6(6)
_cod_database_code 4104766

loop_
_symmetry_equiv_pos_as_xyz
+X,+Y,+Z
-X,-Y,-Z

loop_
_atom_site_label
_atom_site_type_symbol
_atom_site_fract_x
_atom_site_fract_y
_atom_site_fract_z
_atom_site_U_iso_or_equiv
_atom_site_adp_type
_atom_site_occupancy
_atom_site_symmetry_multiplicity
_atom_site_calc_flag
_atom_site_refinement_flags
C1 C 0.0841(4) 0.2217(3) 0.8540(2) 0.0253(7) Uani 1 1 d .
C2 C 0.1602(4) 0.3077(2) 0.7945(2) 0.0246(7) Uani 1 1 d .
C3 C 0.0818(4) 0.4023(3) 0.7591(2) 0.0326(8) Uani 1 1 d .
C4 C 0.1685(5) 0.4715(3) 0.6989(3) 0.0377(8) Uani 1 1 d .
C5 C 0.3278(4) 0.4431(3) 0.6745(2) 0.0335(8) Uani 1 1 d .
C6 C 0.4004(4) 0.3463(2) 0.7112(2) 0.0252(7) Uani 1 1 d .
C7 C 0.5623(4) 0.3013(2) 0.6895(2) 0.0262(7) Uani 1 1 d .
C8 C 0.6734(4) 0.3429(3) 0.6228(2) 0.0350(8) Uani 1 1 d .
C9 C 0.8233(4) 0.2892(3) 0.6106(3) 0.0396(9) Uani 1 1 d .
C10 C 0.8613(4) 0.1957(3) 0.6665(2) 0.0360(8) Uani 1 1 d .
C11 C 0.7478(4) 0.1578(3) 0.7335(2) 0.0280(7) Uani 1 1 d .
C12 C 0.7772(4) 0.0682(3) 0.8088(2) 0.0302(7) Uani 1 1 d .
C13 C 0.3555(4) 0.2152(3) 1.0218(2) 0.0315(8) Uani 1 1 d .
C14 C 0.3681(4) 0.2713(3) 1.0907(2) 0.0357(8) Uani 1 1 d .
C15 C 0.4887(4) 0.3369(3) 1.0862(2) 0.0331(8) Uani 1 1 d .
C16 C 0.5963(4) 0.3403(3) 1.0099(3) 0.0360(8) Uani 1 1 d .
C17 C 0.5784(4) 0.2837(3) 0.9427(2) 0.0294(7) Uani 1 1 d .
C18 C 0.5051(6) 0.4012(3) 1.1598(3) 0.0503(11) Uani 1 1 d .
C19 C 0.4490(5) -0.0480(3) 0.7508(3) 0.0429(10) Uani 1 1 d .
C20 C 0.4269(6) -0.1083(3) 0.6860(3) 0.0544(12) Uani 1 1 d .
C21 C 0.3469(5) -0.0673(3) 0.6043(3) 0.0447(10) Uani 1 1 d .
C22 C 0.2941(5) 0.0356(3) 0.5926(3) 0.0412(9) Uani 1 1 d .
C23 C 0.3206(4) 0.0921(3) 0.6585(2) 0.0328(8) Uani 1 1 d .
C24 C 0.3186(7) -0.1318(4) 0.5329(4) 0.0715(15) Uani 1 1 d .
C25 C 0.0478(9) 0.1328(6) 0.3203(5) 0.0919(19) Uani 1 1 d .
C26 C -0.0294(10) 0.2132(6) 0.2493(5) 0.114(2) Uani 1 1 d .
F1 F 0.1601(4) 0.4585(2) 0.47685(19) 0.0708(8) Uani 1 1 d .
F2 F 0.2356(4) 0.4398(2) 0.33397(17) 0.0725(8) Uani 1 1 d .
F3 F 0.0593(3) 0.3349(2) 0.41760(19) 0.0619(7) Uani 1 1 d .
F4 F 0.4157(3) 0.3946(2) 0.4479(3) 0.0924(11) Uani 1 1 d .
F5 F 0.2383(4) 0.2941(2) 0.5314(2) 0.0875(10) Uani 1 1 d .
F6 F 0.3148(4) 0.2718(2) 0.3858(3) 0.0972(11) Uani 1 1 d .
F7 F 0.0050(4) 0.6204(3) 0.9746(3) 0.1049(13) Uani 1 1 d .
F8 F 0.1179(3) 0.4983(3) 1.0832(2) 0.0749(9) Uani 1 1 d .
F9 F 0.1574(3) 0.4822(3) 0.9359(2) 0.0963(12) Uani 1 1 d .
N1 N 0.3175(3) 0.28044(19) 0.77263(17) 0.0217(5) Uani 1 1 d .
N2 N 0.5990(3) 0.2089(2) 0.74336(17) 0.0231(6) Uani 1 1 d .
N3 N 0.4591(3) 0.2213(2) 0.94683(17) 0.0225(5) Uani 1 1 d .
N4 N 0.3950(3) 0.0519(2) 0.73819(19) 0.0271(6) Uani 1 1 d .
N5 N 0.1054(11) 0.0700(6) 0.3765(6) 0.152(3) Uani 1 1 d .
O1 O -0.0585(3) 0.22709(19) 0.88178(17) 0.0345(6) Uani 1 1 d .
O2 O 0.1847(2) 0.13909(17) 0.86817(16) 0.0283(5) Uani 1 1 d .
O3 O 0.4032(3) 0.01840(19) 0.93625(17) 0.0346(6) Uani 1 1 d D
O4 O 0.6551(3) 0.06279(18) 0.86880(16) 0.0298(5) Uani 1 1 d .
O5 O 0.9027(3) 0.0108(2) 0.81556(19) 0.0430(6) Uani 1 1 d .
O6 O 0.1474(4) -0.0874(2) 0.9440(2) 0.0571(9) Uani 1 1 d D
P1 P 0.23928(13) 0.36426(8) 0.43151(7) 0.0417(2) Uani 1 1 d .
P2 P 0.0000 0.5000 1.0000 0.0524(4) Uani 1 2 d S
Ru1 Ru 0.42938(3) 0.139839(19) 0.839766(17) 0.02008(9) Uani 1 1 d .
H3 H -0.0272 0.4194 0.7753 0.039 Uiso 1 1 calc R
H4 H 0.1192 0.5367 0.6752 0.045 Uiso 1 1 calc R
H5 H 0.3868 0.4887 0.6333 0.040 Uiso 1 1 calc R
H8 H 0.6468 0.4070 0.5862 0.042 Uiso 1 1 calc R
H9 H 0.8979 0.3161 0.5651 0.047 Uiso 1 1 calc R
H10 H 0.9620 0.1583 0.6594 0.043 Uiso 1 1 calc R
H13 H 0.2732 0.1715 1.0268 0.038 Uiso 1 1 calc R
H14 H 0.2943 0.2653 1.1415 0.043 Uiso 1 1 calc R
H16 H 0.6817 0.3818 1.0046 0.043 Uiso 1 1 calc R
H17 H 0.6517 0.2882 0.8917 0.035 Uiso 1 1 calc R
H18A H 0.4147 0.4537 1.1568 0.075 Uiso 1 1 calc R
H18B H 0.6059 0.4326 1.1492 0.075 Uiso 1 1 calc R
H18C H 0.5053 0.3584 1.2206 0.075 Uiso 1 1 calc R
H19 H 0.5033 -0.0775 0.8054 0.051 Uiso 1 1 calc R
H20 H 0.4662 -0.1776 0.6972 0.065 Uiso 1 1 calc R
H22 H 0.2395 0.0670 0.5386 0.049 Uiso 1 1 calc R
H23 H 0.2853 0.1620 0.6476 0.039 Uiso 1 1 calc R
H24A H 0.2313 -0.1734 0.5545 0.107 Uiso 1 1 calc R
H24B H 0.4168 -0.1753 0.5236 0.107 Uiso 1 1 calc R
H24C H 0.2898 -0.0879 0.4747 0.107 Uiso 1 1 calc R
H26A H -0.0453 0.1853 0.1942 0.170 Uiso 1 1 calc R
H26B H 0.0398 0.2681 0.2339 0.170 Uiso 1 1 calc R
H26C H -0.1334 0.2393 0.2732 0.170 Uiso 1 1 calc R
H3A H 0.314(3) -0.003(3) 0.939(3) 0.052 Uiso 1 1 d D
H3B H 0.5000 0.0000 1.0000 0.052 Uiso 1 2 d S
H6A H 0.119(7) -0.128(4) 0.991(3) 0.086 Uiso 1 1 d D
H6B H 0.064(4) -0.048(3) 0.929(4) 0.086 Uiso 1 1 d D

loop_
_atom_site_aniso_label
_atom_site_aniso_U_11
_atom_site_aniso_U_22
_atom_site_aniso_U_33
_atom_site_aniso_U_23
_atom_site_aniso_U_13
_atom_site_aniso_U_12
C1 0.0221(16) 0.0330(18) 0.0222(16) -0.0078(14) -0.0038(13) -0.0029(13)
C2 0.0216(15) 0.0295(17) 0.0239(16) -0.0082(13) -0.0037(13) -0.0002(13)
C3 0.0305(18) 0.0326(19) 0.0342(19) -0.0075(15) -0.0065(15) 0.0051(14)
C4 0.044(2) 0.0289(19) 0.037(2) -0.0003(16) -0.0091(17) 0.0035(16)
C5 0.043(2) 0.0288(18) 0.0274(18) 0.0036(15) -0.0070(15) -0.0067(15)
C6 0.0261(16) 0.0293(17) 0.0205(15) -0.0018(13) -0.0037(13) -0.0068(13)
C7 0.0265(16) 0.0307(18) 0.0220(16) -0.0024(13) -0.0023(13) -0.0093(13)
C8 0.0347(19) 0.045(2) 0.0261(18) 0.0005(16) 0.0009(15) -0.0173(16)
C9 0.033(2) 0.060(3) 0.0267(18) -0.0051(18) 0.0051(15) -0.0194(18)
C10 0.0192(16) 0.060(2) 0.0315(19) -0.0162(18) 0.0039(14) -0.0067(16)
C11 0.0194(15) 0.0387(19) 0.0282(17) -0.0108(15) -0.0034(13) -0.0042(13)
C12 0.0183(16) 0.040(2) 0.0350(19) -0.0121(16) -0.0050(14) -0.0022(14)
C13 0.0255(17) 0.041(2) 0.0272(17) -0.0018(15) 0.0040(14) -0.0083(15)
C14 0.0319(19) 0.048(2) 0.0258(18) -0.0054(16) 0.0079(14) -0.0042(16)
C15 0.0363(19) 0.0362(19) 0.0265(18) -0.0074(15) -0.0019(15) 0.0018(15)
C16 0.0323(19) 0.045(2) 0.035(2) -0.0117(17) 0.0026(15) -0.0154(16)
C17 0.0206(16) 0.041(2) 0.0286(17) -0.0073(15) 0.0022(13) -0.0092(14)
C18 0.065(3) 0.055(3) 0.036(2) -0.022(2) 0.005(2) -0.011(2)
C19 0.053(2) 0.030(2) 0.045(2) -0.0074(17) -0.0200(19) 0.0103(17)
C20 0.063(3) 0.037(2) 0.065(3) -0.017(2) -0.024(2) 0.013(2)
C21 0.043(2) 0.047(2) 0.047(2) -0.022(2) -0.0086(18) 0.0018(18)
C22 0.047(2) 0.043(2) 0.034(2) -0.0106(17) -0.0137(17) 0.0033(18)
C23 0.0372(19) 0.0308(18) 0.0289(18) -0.0003(15) -0.0083(15) -0.0013(15)
C24 0.086(4) 0.066(3) 0.073(3) -0.044(3) -0.024(3) 0.008(3)
C25 0.101(5) 0.103(5) 0.079(4) -0.027(4) -0.014(4) -0.020(4)
C26 0.130(7) 0.110(6) 0.102(6) -0.018(5) 0.013(5) -0.025(5)
F1 0.093(2) 0.0558(16) 0.0629(18) -0.0133(14) 0.0219(16) -0.0095(15)
F2 0.081(2) 0.090(2) 0.0352(14) 0.0118(14) 0.0093(13) -0.0013(16)
F3 0.0466(15) 0.0719(18) 0.0650(17) -0.0068(14) -0.0051(13) -0.0034(13)
F4 0.0512(17) 0.073(2) 0.142(3) 0.025(2) -0.0296(18) -0.0177(15)
F5 0.118(3) 0.0681(19) 0.0665(19) 0.0391(15) -0.0372(18) -0.0330(18)
F6 0.071(2) 0.074(2) 0.151(3) -0.046(2) 0.019(2) 0.0103(16)
F7 0.074(2) 0.082(2) 0.169(4) -0.033(2) -0.036(2) -0.0222(18)
F8 0.0469(15) 0.123(3) 0.0684(18) -0.0496(18) -0.0068(13) -0.0147(16)
F9 0.0389(15) 0.189(4) 0.082(2) -0.076(2) 0.0137(14) -0.0258(19)
N1 0.0223(13) 0.0250(13) 0.0176(12) -0.0017(11) -0.0033(10) -0.0037(10)
N2 0.0194(13) 0.0302(14) 0.0202(13) -0.0030(11) -0.0021(10) -0.0063(11)
N3 0.0189(13) 0.0287(14) 0.0190(13) -0.0014(11) -0.0023(10) -0.0026(11)
N4 0.0236(14) 0.0296(15) 0.0283(15) -0.0026(12) -0.0058(11) -0.0050(11)
N5 0.221(9) 0.121(6) 0.124(6) -0.038(5) -0.083(6) 0.005(6)
O1 0.0202(12) 0.0445(15) 0.0402(14) -0.0114(12) 0.0036(10) -0.0050(10)
O2 0.0154(10) 0.0314(12) 0.0356(13) 0.0028(10) -0.0009(9) -0.0063(9)
O3 0.0254(12) 0.0402(14) 0.0325(13) 0.0159(11) -0.0092(10) -0.0116(10)
O4 0.0212(11) 0.0363(13) 0.0289(12) 0.0021(10) -0.0052(9) 0.0007(9)
O5 0.0265(13) 0.0527(16) 0.0473(16) -0.0083(13) -0.0070(11) 0.0094(12)
O6 0.0386(16) 0.0539(19) 0.070(2) 0.0260(16) -0.0232(15) -0.0181(14)
P1 0.0392(6) 0.0431(6) 0.0376(6) 0.0051(5) -0.0021(4) -0.0011(4)
P2 0.0296(7) 0.0773(12) 0.0615(10) -0.0375(9) 0.0030(7) -0.0156(7)
Ru1 0.01516(12) 0.02433(14) 0.01937(13) 0.00195(9) -0.00345(9) -0.00425(9)

loop_
_atom_type_symbol
_atom_type_description
_atom_type_scat_dispersion_real
_atom_type_scat_dispersion_imag
_atom_type_scat_source
C C 0.0033 0.0016 'International Tables Vol C Tables 4.2.6.8 and 6.1.1.4'
H H 0.0000 0.0000 'International Tables Vol C Tables 4.2.6.8 and 6.1.1.4'
F F 0.0171 0.0103 'International Tables Vol C Tables 4.2.6.8 and 6.1.1.4'
N N 0.0061 0.0033 'International Tables Vol C Tables 4.2.6.8 and 6.1.1.4'
O O 0.0106 0.0060 'International Tables Vol C Tables 4.2.6.8 and 6.1.1.4'
P P 0.1023 0.0942 'International Tables Vol C Tables 4.2.6.8 and 6.1.1.4'
Ru Ru -1.2594 0.8363 'International Tables Vol C Tables 4.2.6.8 and 6.1.1.4'

loop_
_diffrn_radiation_wavelength
0.71073

loop_
_geom_angle_atom_site_label_1
_geom_angle_atom_site_label_2
_geom_angle_atom_site_label_3
_geom_angle
_geom_angle_site_symmetry_1
_geom_angle_site_symmetry_3
O1 C1 O2 124.4(3) . .
O1 C1 C2 123.9(3) . .
O2 C1 C2 111.6(3) . .
N1 C2 C3 122.3(3) . .
N1 C2 C1 111.6(3) . .
C3 C2 C1 126.0(3) . .
C2 C3 C4 118.6(3) . .
C5 C4 C3 119.4(3) . .
C4 C5 C6 119.7(3) . .
N1 C6 C5 120.7(3) . .
N1 C6 C7 111.9(3) . .
C5 C6 C7 127.4(3) . .
N2 C7 C8 120.8(3) . .
N2 C7 C6 111.9(3) . .
C8 C7 C6 127.3(3) . .
C9 C8 C7 119.9(3) . .
C10 C9 C8 119.1(3) . .
C9 C10 C11 119.1(3) . .
N2 C11 C10 121.7(3) . .
N2 C11 C12 111.7(3) . .
C10 C11 C12 126.2(3) . .
O5 C12 O4 125.1(3) . .
O5 C12 C11 123.9(3) . .
O4 C12 C11 110.9(3) . .
N3 C13 C14 121.8(3) . .
C13 C14 C15 121.0(3) . .
C14 C15 C16 116.4(3) . .
C14 C15 C18 122.6(3) . .
C16 C15 C18 121.0(3) . .
C17 C16 C15 120.6(3) . .
N3 C17 C16 122.6(3) . .
N4 C19 C20 122.1(3) . .
C19 C20 C21 120.6(4) . .
C22 C21 C20 116.2(4) . .
C22 C21 C24 122.1(4) . .
C20 C21 C24 121.8(4) . .
C23 C22 C21 120.9(3) . .
N4 C23 C22 122.8(3) . .
N5 C25 C26 178.8(10) . .
C2 N1 C6 119.3(3) . .
C2 N1 Ru1 118.8(2) . .
C6 N1 Ru1 121.9(2) . .
C7 N2 C11 119.3(3) . .
C7 N2 Ru1 121.9(2) . .
C11 N2 Ru1 118.7(2) . .
C17 N3 C13 117.6(3) . .
C17 N3 Ru1 121.6(2) . .
C13 N3 Ru1 120.8(2) . .
C23 N4 C19 117.4(3) . .
C23 N4 Ru1 122.0(2) . .
C19 N4 Ru1 120.6(2) . .
C1 O2 Ru1 122.5(2) . .
C12 O4 Ru1 122.7(2) . .
F6 P1 F5 91.1(2) . .
F6 P1 F2 92.1(2) . .
F5 P1 F2 176.80(19) . .
F6 P1 F1 179.1(2) . .
F5 P1 F1 89.41(18) . .
F2 P1 F1 87.39(16) . .
F6 P1 F4 91.3(2) . .
F5 P1 F4 90.58(18) . .
F2 P1 F4 89.49(17) . .
F1 P1 F4 89.46(19) . .
F6 P1 F3 90.12(17) . .
F5 P1 F3 88.56(16) . .
F2 P1 F3 91.30(16) . .
F1 P1 F3 89.13(16) . .
F4 P1 F3 178.4(2) . .
F8 P2 F8 179.9980(10) 2_567 .
F8 P2 F9 87.92(15) 2_567 2_567
F8 P2 F9 92.08(15) . 2_567
F8 P2 F9 92.08(15) 2_567 .
F8 P2 F9 87.92(15) . .
F9 P2 F9 179.998(2) 2_567 .
F8 P2 F7 88.70(18) 2_567 2_567
F8 P2 F7 91.30(18) . 2_567
F9 P2 F7 90.9(2) 2_567 2_567
F9 P2 F7 89.1(2) . 2_567
F8 P2 F7 91.30(18) 2_567 .
F8 P2 F7 88.70(18) . .
F9 P2 F7 89.1(2) 2_567 .
F9 P2 F7 90.9(2) . .
F7 P2 F7 179.998(2) 2_567 .
O3 Ru1 O2 73.75(9) . .
O3 Ru1 O4 71.31(9) . .
O2 Ru1 O4 145.02(9) . .
O3 Ru1 N3 88.12(11) . .
O2 Ru1 N3 92.14(9) . .
O4 Ru1 N3 88.33(10) . .
O3 Ru1 N4 88.80(11) . .
O2 Ru1 N4 86.33(10) . .
O4 Ru1 N4 91.35(10) . .
N3 Ru1 N4 176.84(10) . .
O3 Ru1 N1 145.37(10) . .
O2 Ru1 N1 73.01(9) . .
O4 Ru1 N1 141.58(10) . .
N3 Ru1 N1 83.68(10) . .
N4 Ru1 N1 98.49(10) . .
O3 Ru1 N2 142.69(10) . .
O2 Ru1 N2 142.12(9) . .
O4 Ru1 N2 72.07(10) . .
N3 Ru1 N2 97.73(10) . .
N4 Ru1 N2 85.16(10) . .
N1 Ru1 N2 71.90(10) . .
C2 C3 H3 120.7 . .
C4 C3 H3 120.7 . .
C5 C4 H4 120.3 . .
C3 C4 H4 120.3 . .
C4 C5 H5 120.1 . .
C6 C5 H5 120.1 . .
C9 C8 H8 120.0 . .
C7 C8 H8 120.0 . .
C10 C9 H9 120.4 . .
C8 C9 H9 120.4 . .
C9 C10 H10 120.5 . .
C11 C10 H10 120.5 . .
N3 C13 H13 119.1 . .
C14 C13 H13 119.1 . .
C13 C14 H14 119.5 . .
C15 C14 H14 119.5 . .
C17 C16 H16 119.7 . .
C15 C16 H16 119.7 . .
N3 C17 H17 118.7 . .
C16 C17 H17 118.7 . .
C15 C18 H18A 109.5 . .
C15 C18 H18B 109.5 . .
H18A C18 H18B 109.5 . .
C15 C18 H18C 109.5 . .
H18A C18 H18C 109.5 . .
H18B C18 H18C 109.5 . .
N4 C19 H19 118.9 . .
C20 C19 H19 118.9 . .
C19 C20 H20 119.7 . .
C21 C20 H20 119.7 . .
C23 C22 H22 119.5 . .
C21 C22 H22 119.5 . .
N4 C23 H23 118.6 . .
C22 C23 H23 118.6 . .
C21 C24 H24A 109.5 . .
C21 C24 H24B 109.5 . .
H24A C24 H24B 109.5 . .
C21 C24 H24C 109.5 . .
H24A C24 H24C 109.5 . .
H24B C24 H24C 109.5 . .
C25 C26 H26A 109.5 . .
C25 C26 H26B 109.5 . .
H26A C26 H26B 109.5 . .
C25 C26 H26C 109.5 . .
H26A C26 H26C 109.5 . .
H26B C26 H26C 109.5 . .
Ru1 O3 H3A 115(3) . .
Ru1 O3 H3B 117.35(15) . .
H3A O3 H3B 124(3) . .
H6A O6 H6B 105(5) . .

loop_
_geom_bond_atom_site_label_1
_geom_bond_atom_site_label_2
_geom_bond_distance
_geom_bond_site_symmetry_2
C1 O1 1.220(4) .
C1 O2 1.292(4) .
C1 C2 1.480(5) .
C2 N1 1.343(4) .
C2 C3 1.373(5) .
C3 C4 1.382(5) .
C4 C5 1.371(5) .
C5 C6 1.383(5) .
C6 N1 1.348(4) .
C6 C7 1.444(5) .
C7 N2 1.345(4) .
C7 C8 1.380(5) .
C8 C9 1.376(5) .
C9 C10 1.370(6) .
C10 C11 1.381(5) .
C11 N2 1.348(4) .
C11 C12 1.473(5) .
C12 O5 1.212(4) .
C12 O4 1.296(4) .
C13 N3 1.346(4) .
C13 C14 1.364(5) .
C14 C15 1.380(5) .
C15 C16 1.381(5) .
C15 C18 1.501(5) .
C16 C17 1.357(5) .
C17 N3 1.341(4) .
C19 N4 1.336(4) .
C19 C20 1.370(5) .
C20 C21 1.378(6) .
C21 C22 1.372(5) .
C21 C24 1.498(6) .
C22 C23 1.356(5) .
C23 N4 1.331(4) .
C25 N5 1.137(9) .
C25 C26 1.458(10) .
F1 P1 1.582(3) .
F2 P1 1.582(3) .
F3 P1 1.599(3) .
F4 P1 1.585(3) .
F5 P1 1.577(3) .
F6 P1 1.557(3) .
F7 P2 1.581(3) .
F8 P2 1.579(3) .
F9 P2 1.579(3) .
N1 Ru1 2.085(3) .
N2 Ru1 2.091(3) .
N3 Ru1 2.083(3) .
N4 Ru1 2.084(3) .
O2 Ru1 2.034(2) .
O3 Ru1 1.962(2) .
O4 Ru1 2.044(2) .
P2 F8 1.579(3) 2_567
P2 F9 1.579(3) 2_567
P2 F7 1.581(3) 2_567
C3 H3 0.9300 .
C4 H4 0.9300 .
C5 H5 0.9300 .
C8 H8 0.9300 .
C9 H9 0.9300 .
C10 H10 0.9300 .
C13 H13 0.9300 .
C14 H14 0.9300 .
C16 H16 0.9300 .
C17 H17 0.9300 .
C18 H18A 0.9600 .
C18 H18B 0.9600 .
C18 H18C 0.9600 .
C19 H19 0.9300 .
C20 H20 0.9300 .
C22 H22 0.9300 .
C23 H23 0.9300 .
C24 H24A 0.9600 .
C24 H24B 0.9600 .
C24 H24C 0.9600 .
C26 H26A 0.9600 .
C26 H26B 0.9600 .
C26 H26C 0.9600 .
O3 H3A 0.810(19) .
O3 H3B 1.223(2) .
O6 H6A 0.831(19) .
O6 H6B 0.825(19) .

loop_
_geom_hbond_atom_site_label_D
_geom_hbond_atom_site_label_H
_geom_hbond_atom_site_label_A
_geom_hbond_distance_DH
_geom_hbond_distance_HA
_geom_hbond_distance_DA
_geom_hbond_angle_DHA
_geom_hbond_site_symmetry_A
O3 H3A O6 0.810(19) 1.85(2) 2.637(4) 163(4) .
O6 H6A O1 0.831(19) 2.14(2) 2.968(4) 176(5) 2_557
O6 H6B O5 0.825(19) 2.15(4) 2.852(4) 143(5) 1_455
